data_4076416
loop_
_publ_author_name
'Dudle, Balz'
'Blacque, Olivier'
'Berke, Heinz'

_publ_section_title
;
 Ethylene Reactions of a [ReH(\h2-BH4)(NO)(PPh3)2] Complex: Reductive
 Elimination of Ethane and Oxidative Coupling to Butadiene
;
_journal_issue 5
_journal_name_full Organometallics
_journal_page_first 1832
_journal_paper_doi 10.1021/om201187w
_journal_volume 31
_journal_year 2012
_chemical_formula_moiety 'C24 H25 N O P Re'
_chemical_formula_sum 'C24 H25 N O P Re'
_chemical_formula_weight 560.63
_space_group_IT_number 14
_symmetry_cell_setting monoclinic
_symmetry_space_group_name_Hall '-P 2yn'
_symmetry_space_group_name_H-M 'P 1 21/n 1'
_atom_sites_solution_hydrogens geom
_atom_sites_solution_primary direct
_atom_sites_solution_secondary difmap
_audit_creation_method SHELXL-97
_cell_angle_alpha 90.00
_cell_angle_beta 104.302(3)
_cell_angle_gamma 90.00
_cell_formula_units_Z 4
_cell_length_a 9.0774(2)
_cell_length_b 22.2969(5)
_cell_length_c 10.8304(3)
_cell_measurement_reflns_used 13823
_cell_measurement_temperature 183(2)
_cell_measurement_theta_max 32.68
_cell_measurement_theta_min 2.66
_cell_volume 2124.11(9)
_computing_cell_refinement
;
CrysAlisPro, version 1.171.35.11 (Agilent, 2011)
;
_computing_data_collection
;
CrysAlisPro, version 1.171.35.11 (Agilent, 2011)
;
_computing_data_reduction
;
CrysAlisPro, version 1.171.35.11 (Agilent, 2011)
;
_computing_molecular_graphics
;
<i>ORTEP-3 for Windows</i> (Farrugia, 1997) and/or <i>Mercury</i> (Macrae et
al., 2006)
;
_computing_publication_material
; 
<i>WinGX</i> (Farrugia, 1999), <i>PLATON for Windows</i> (Spek, 2003) and
<i>publCIF</i> (Westrip, 2010)
;
_computing_structure_refinement ' SHELXL97 (Sheldrick, 2008)'
_computing_structure_solution ' SHELXS97 (Sheldrick, 2008) '
_diffrn_ambient_temperature 183(2)
_diffrn_detector_area_resol_mean 10.4498
_diffrn_measured_fraction_theta_full 0.999
_diffrn_measured_fraction_theta_max 0.999
_diffrn_measurement_device_type 'Xcalibur, Ruby'
_diffrn_measurement_method 'omega scans'
_diffrn_radiation_monochromator graphite
_diffrn_radiation_source 'Enhance (Mo) X-ray Source'
_diffrn_radiation_type MoK\a
_diffrn_radiation_wavelength 0.71073
_diffrn_reflns_av_R_equivalents 0.0246
_diffrn_reflns_av_sigmaI/netI 0.0204
_diffrn_reflns_limit_h_max 12
_diffrn_reflns_limit_h_min -12
_diffrn_reflns_limit_k_max 31
_diffrn_reflns_limit_k_min -31
_diffrn_reflns_limit_l_max 15
_diffrn_reflns_limit_l_min -15
_diffrn_reflns_number 27820
_diffrn_reflns_theta_full 30.51
_diffrn_reflns_theta_max 30.51
_diffrn_reflns_theta_min 2.67
_diffrn_standards_number 0
_exptl_absorpt_coefficient_mu 5.810
_exptl_absorpt_correction_T_max 0.278
_exptl_absorpt_correction_T_min 0.102
_exptl_absorpt_correction_type analytical
_exptl_absorpt_process_details
;
CrysAlisPro, Version 1.171.35.11 (Agilent Technologies, 2011)
Analytical numeric absorption correction using a multifaceted crystal
model based on expressions derived by R.C. Clark & J.S. Reid (1995).
;
_exptl_crystal_colour colourless
_exptl_crystal_density_diffrn 1.753
_exptl_crystal_density_method 'not measured'
_exptl_crystal_description block
_exptl_crystal_F_000 1096
_exptl_crystal_size_max 0.50
_exptl_crystal_size_mid 0.35
_exptl_crystal_size_min 0.25
_refine_diff_density_max 0.842
_refine_diff_density_min -2.206
_refine_diff_density_rms 0.128
_refine_ls_extinction_method none
_refine_ls_goodness_of_fit_ref 1.242
_refine_ls_hydrogen_treatment constr
_refine_ls_matrix_type full
_refine_ls_number_parameters 253
_refine_ls_number_reflns 6483
_refine_ls_number_restraints 0
_refine_ls_restrained_S_all 1.242
_refine_ls_R_factor_all 0.0290
_refine_ls_R_factor_gt 0.0254
_refine_ls_shift/su_max 0.002
_refine_ls_shift/su_mean 0.000
_refine_ls_structure_factor_coef Fsqd
_refine_ls_weighting_details 'w=1/[\s^2^(Fo^2^)+(0.0208P)^2^+2.1788P] where P=(Fo^2^+2Fc^2^)/3'
_refine_ls_weighting_scheme calc
_refine_ls_wR_factor_gt 0.0570
_refine_ls_wR_factor_ref 0.0579
_reflns_number_gt 5985
_reflns_number_total 6483
_reflns_threshold_expression >2sigma(I)
_cod_data_source_file om201187w_si_001.cif
_cod_data_source_block 4ph
_cod_original_sg_symbol_H-M 'P 21/n'
_cod_database_code 4076416

loop_
_symmetry_equiv_pos_as_xyz
'x, y, z'
'-x+1/2, y+1/2, -z+1/2'
'-x, -y, -z'
'x-1/2, -y-1/2, z-1/2'

loop_
_atom_site_label
_atom_site_type_symbol
_atom_site_fract_x
_atom_site_fract_y
_atom_site_fract_z
_atom_site_U_iso_or_equiv
_atom_site_adp_type
_atom_site_occupancy
_atom_site_symmetry_multiplicity
_atom_site_calc_flag
_atom_site_refinement_flags
C1 C 0.7584(4) 0.10732(15) 0.4944(3) 0.0345(7) Uani 1 1 d .
H1A H 0.7202 0.1328 0.5521 0.041 Uiso 1 1 calc R
H1B H 0.6886 0.0755 0.4569 0.041 Uiso 1 1 calc R
C2 C 0.9162(4) 0.09164(15) 0.5330(4) 0.0366(7) Uani 1 1 d .
H2A H 0.9418 0.0504 0.5186 0.044 Uiso 1 1 calc R
H2B H 0.9734 0.1077 0.6139 0.044 Uiso 1 1 calc R
C3 C 0.8649(4) 0.18570(18) 0.1700(3) 0.0370(7) Uani 1 1 d .
H3A H 0.8893 0.2276 0.1617 0.044 Uiso 1 1 calc R
H3B H 0.9051 0.1593 0.1150 0.044 Uiso 1 1 calc R
C4 C 0.7146(4) 0.17294(18) 0.1816(3) 0.0403(8) Uani 1 1 d .
H4 H 0.6393 0.2022 0.1685 0.048 Uiso 1 1 calc R
C5 C 0.6873(4) 0.11370(19) 0.2137(4) 0.0474(9) Uani 1 1 d .
H5 H 0.5909 0.1016 0.2188 0.057 Uiso 1 1 calc R
C6 C 0.8130(4) 0.07205(17) 0.2389(4) 0.0435(9) Uani 1 1 d .
H6A H 0.8657 0.0671 0.1717 0.052 Uiso 1 1 calc R
H6B H 0.7982 0.0347 0.2802 0.052 Uiso 1 1 calc R
C7 C 1.2517(3) 0.21079(12) 0.3674(3) 0.0209(5) Uani 1 1 d .
C8 C 1.4101(3) 0.20903(14) 0.3941(3) 0.0313(7) Uani 1 1 d .
H8 H 1.4605 0.1731 0.4193 0.038 Uiso 1 1 calc R
C9 C 1.4929(3) 0.25992(15) 0.3837(4) 0.0354(7) Uani 1 1 d .
H9 H 1.5985 0.2581 0.4022 0.043 Uiso 1 1 calc R
C10 C 1.4197(4) 0.31341(14) 0.3458(3) 0.0339(7) Uani 1 1 d .
H10 H 1.4754 0.3476 0.3379 0.041 Uiso 1 1 calc R
C11 C 1.2630(4) 0.31602(14) 0.3197(3) 0.0332(7) Uani 1 1 d .
H11 H 1.2133 0.3521 0.2939 0.040 Uiso 1 1 calc R
C12 C 1.1793(3) 0.26519(13) 0.3316(3) 0.0267(6) Uani 1 1 d .
H12 H 1.0740 0.2676 0.3154 0.032 Uiso 1 1 calc R
C13 C 1.2627(3) 0.11484(12) 0.5346(3) 0.0214(5) Uani 1 1 d .
C14 C 1.3563(3) 0.06482(14) 0.5506(3) 0.0286(6) Uani 1 1 d .
H14 H 1.3617 0.0418 0.4803 0.034 Uiso 1 1 calc R
C15 C 1.4420(4) 0.04888(16) 0.6710(3) 0.0349(7) Uani 1 1 d .
H15 H 1.5037 0.0150 0.6809 0.042 Uiso 1 1 calc R
C16 C 1.4360(4) 0.08292(16) 0.7761(3) 0.0342(7) Uani 1 1 d .
H16 H 1.4931 0.0720 0.8566 0.041 Uiso 1 1 calc R
C17 C 1.3450(4) 0.13327(15) 0.7612(3) 0.0327(7) Uani 1 1 d .
H17 H 1.3422 0.1568 0.8315 0.039 Uiso 1 1 calc R
C18 C 1.2580(4) 0.14879(13) 0.6418(3) 0.0283(6) Uani 1 1 d .
H18 H 1.1954 0.1823 0.6327 0.034 Uiso 1 1 calc R
C19 C 1.1898(3) 0.09304(12) 0.2614(3) 0.0217(5) Uani 1 1 d .
C20 C 1.1552(3) 0.03217(13) 0.2621(3) 0.0294(6) Uani 1 1 d .
H20 H 1.1178 0.0165 0.3280 0.035 Uiso 1 1 calc R
C21 C 1.1758(4) -0.00513(16) 0.1663(4) 0.0415(8) Uani 1 1 d .
H21 H 1.1543 -0.0458 0.1687 0.050 Uiso 1 1 calc R
C22 C 1.2286(5) 0.01799(19) 0.0661(4) 0.0491(10) Uani 1 1 d .
H22 H 1.2412 -0.0069 0.0005 0.059 Uiso 1 1 calc R
C23 C 1.2616(5) 0.0778(2) 0.0651(4) 0.0508(10) Uani 1 1 d .
H23 H 1.2979 0.0932 -0.0015 0.061 Uiso 1 1 calc R
C24 C 1.2425(4) 0.11584(15) 0.1607(3) 0.0329(7) Uani 1 1 d .
H24 H 1.2647 0.1564 0.1577 0.039 Uiso 1 1 calc R
N1 N 0.8891(3) 0.22072(10) 0.4533(2) 0.0226(4) Uani 1 1 d .
O1 O 0.8903(3) 0.26581(10) 0.5140(2) 0.0361(5) Uani 1 1 d .
P1 P 1.14670(8) 0.14231(3) 0.38216(7) 0.01812(12) Uani 1 1 d .
Re1 Re 0.879371(11) 0.152704(5) 0.366962(10) 0.02039(4) Uani 1 1 d .

loop_
_atom_site_aniso_label
_atom_site_aniso_U_11
_atom_site_aniso_U_22
_atom_site_aniso_U_33
_atom_site_aniso_U_23
_atom_site_aniso_U_13
_atom_site_aniso_U_12
C1 0.0308(15) 0.0343(16) 0.0447(19) 0.0034(14) 0.0209(15) -0.0044(12)
C2 0.0382(17) 0.0344(16) 0.0424(19) 0.0149(14) 0.0200(16) 0.0003(13)
C3 0.0310(16) 0.055(2) 0.0223(15) 0.0035(14) 0.0012(13) 0.0024(15)
C4 0.0278(16) 0.053(2) 0.0334(18) 0.0001(16) -0.0048(14) 0.0065(15)
C5 0.0289(17) 0.060(2) 0.049(2) -0.0190(19) 0.0017(16) -0.0093(16)
C6 0.0347(18) 0.0410(19) 0.053(2) -0.0187(17) 0.0073(17) -0.0061(14)
C7 0.0210(12) 0.0190(12) 0.0241(13) -0.0005(10) 0.0082(11) -0.0001(9)
C8 0.0221(13) 0.0257(14) 0.0467(19) 0.0027(13) 0.0095(14) 0.0038(11)
C9 0.0209(14) 0.0320(16) 0.055(2) -0.0011(14) 0.0115(15) -0.0032(12)
C10 0.0322(15) 0.0276(15) 0.0451(19) 0.0017(13) 0.0159(15) -0.0072(12)
C11 0.0334(16) 0.0225(14) 0.0441(19) 0.0075(12) 0.0102(15) 0.0014(12)
C12 0.0217(13) 0.0240(13) 0.0346(15) 0.0056(11) 0.0072(12) 0.0027(10)
C13 0.0204(12) 0.0224(12) 0.0215(13) 0.0014(10) 0.0056(11) -0.0031(9)
C14 0.0261(14) 0.0346(15) 0.0247(14) 0.0014(12) 0.0054(12) 0.0077(12)
C15 0.0272(15) 0.0435(18) 0.0327(16) 0.0084(14) 0.0051(13) 0.0102(13)
C16 0.0282(15) 0.0485(19) 0.0225(14) 0.0075(13) 0.0000(12) -0.0050(13)
C17 0.0397(17) 0.0355(16) 0.0213(14) -0.0024(12) 0.0048(13) -0.0060(13)
C18 0.0358(16) 0.0247(14) 0.0240(14) -0.0015(11) 0.0065(13) -0.0016(11)
C19 0.0228(12) 0.0226(12) 0.0202(12) 0.0004(10) 0.0064(11) 0.0040(10)
C20 0.0303(14) 0.0220(13) 0.0347(16) -0.0028(11) 0.0058(13) 0.0025(11)
C21 0.0376(18) 0.0301(16) 0.050(2) -0.0181(15) -0.0026(16) 0.0091(14)
C22 0.051(2) 0.058(2) 0.0334(18) -0.0209(17) 0.0024(17) 0.0182(18)
C23 0.063(3) 0.069(3) 0.0261(17) -0.0016(17) 0.0212(18) 0.015(2)
C24 0.0402(17) 0.0356(16) 0.0267(15) 0.0023(12) 0.0156(14) 0.0044(13)
N1 0.0204(10) 0.0220(11) 0.0251(11) 0.0009(9) 0.0052(9) 0.0012(8)
O1 0.0352(12) 0.0316(12) 0.0402(13) -0.0133(10) 0.0066(11) 0.0015(9)
P1 0.0193(3) 0.0166(3) 0.0192(3) 0.0005(2) 0.0062(3) 0.0012(2)
Re1 0.01709(5) 0.02180(6) 0.02287(6) -0.00112(4) 0.00605(4) -0.00009(4)

loop_
_atom_type_symbol
_atom_type_description
_atom_type_scat_dispersion_real
_atom_type_scat_dispersion_imag
_atom_type_scat_source
C C 0.0033 0.0016 'International Tables Vol C Tables 4.2.6.8 and 6.1.1.4'
H H 0.0000 0.0000 'International Tables Vol C Tables 4.2.6.8 and 6.1.1.4'
N N 0.0061 0.0033 'International Tables Vol C Tables 4.2.6.8 and 6.1.1.4'
O O 0.0106 0.0060 'International Tables Vol C Tables 4.2.6.8 and 6.1.1.4'
P P 0.1023 0.0942 'International Tables Vol C Tables 4.2.6.8 and 6.1.1.4'
Re Re -1.0185 7.2310 'International Tables Vol C Tables 4.2.6.8 and 6.1.1.4'

loop_
_geom_angle_atom_site_label_1
_geom_angle_atom_site_label_2
_geom_angle_atom_site_label_3
_geom_angle
C2 C1 Re1 71.23(17)
C2 C1 H1A 116.5
Re1 C1 H1A 116.5
C2 C1 H1B 116.5
Re1 C1 H1B 116.5
H1A C1 H1B 113.5
C1 C2 Re1 70.96(19)
C1 C2 H2A 116.5
Re1 C2 H2A 116.5
C1 C2 H2B 116.5
Re1 C2 H2B 116.5
H2A C2 H2B 113.5
C4 C3 Re1 71.49(19)
C4 C3 H3A 116.4
Re1 C3 H3A 116.4
C4 C3 H3B 116.4
Re1 C3 H3B 116.4
H3A C3 H3B 113.4
C5 C4 C3 116.1(3)
C5 C4 Re1 72.9(2)
C3 C4 Re1 71.18(19)
C5 C4 H4 121.9
C3 C4 H4 121.9
Re1 C4 H4 125.6
C4 C5 C6 118.2(3)
C4 C5 Re1 70.7(2)
C6 C5 Re1 71.3(2)
C4 C5 H5 120.9
C6 C5 H5 120.9
Re1 C5 H5 129.4
C5 C6 Re1 71.5(2)
C5 C6 H6A 116.4
Re1 C6 H6A 116.4
C5 C6 H6B 116.4
Re1 C6 H6B 116.4
H6A C6 H6B 113.4
C12 C7 C8 118.3(3)
C12 C7 P1 122.2(2)
C8 C7 P1 119.4(2)
C9 C8 C7 120.9(3)
C9 C8 H8 119.5
C7 C8 H8 119.5
C10 C9 C8 120.2(3)
C10 C9 H9 119.9
C8 C9 H9 119.9
C9 C10 C11 119.6(3)
C9 C10 H10 120.2
C11 C10 H10 120.2
C10 C11 C12 120.4(3)
C10 C11 H11 119.8
C12 C11 H11 119.8
C11 C12 C7 120.5(3)
C11 C12 H12 119.8
C7 C12 H12 119.8
C14 C13 C18 118.4(3)
C14 C13 P1 125.5(2)
C18 C13 P1 116.1(2)
C13 C14 C15 120.4(3)
C13 C14 H14 119.8
C15 C14 H14 119.8
C16 C15 C14 120.4(3)
C16 C15 H15 119.8
C14 C15 H15 119.8
C17 C16 C15 119.7(3)
C17 C16 H16 120.2
C15 C16 H16 120.2
C16 C17 C18 120.0(3)
C16 C17 H17 120.0
C18 C17 H17 120.0
C17 C18 C13 121.0(3)
C17 C18 H18 119.5
C13 C18 H18 119.5
C24 C19 C20 118.8(3)
C24 C19 P1 121.2(2)
C20 C19 P1 119.6(2)
C21 C20 C19 120.7(3)
C21 C20 H20 119.7
C19 C20 H20 119.7
C20 C21 C22 120.1(3)
C20 C21 H21 119.9
C22 C21 H21 119.9
C23 C22 C21 119.1(3)
C23 C22 H22 120.4
C21 C22 H22 120.4
C22 C23 C24 121.7(4)
C22 C23 H23 119.2
C24 C23 H23 119.2
C23 C24 C19 119.6(3)
C23 C24 H24 120.2
C19 C24 H24 120.2
O1 N1 Re1 177.0(2)
C19 P1 C7 103.39(12)
C19 P1 C13 105.51(13)
C7 P1 C13 99.33(12)
C19 P1 Re1 113.66(9)
C7 P1 Re1 116.95(9)
C13 P1 Re1 116.14(9)
N1 Re1 C1 91.70(12)
N1 Re1 C2 96.88(13)
C1 Re1 C2 37.80(12)
N1 Re1 C3 101.90(13)
C1 Re1 C3 145.86(13)
C2 Re1 C3 160.29(14)
N1 Re1 C4 103.68(13)
C1 Re1 C4 109.18(14)
C2 Re1 C4 141.97(14)
C3 Re1 C4 37.33(13)
N1 Re1 C6 167.33(12)
C1 Re1 C6 85.48(14)
C2 Re1 C6 88.46(15)
C3 Re1 C6 74.41(15)
C4 Re1 C6 65.87(15)
N1 Re1 C5 130.15(13)
C1 Re1 C5 82.55(15)
C2 Re1 C5 107.08(16)
C3 Re1 C5 64.68(15)
C4 Re1 C5 36.38(15)
C6 Re1 C5 37.24(14)
N1 Re1 P1 97.39(7)
C1 Re1 P1 124.22(9)
C2 Re1 P1 86.42(9)
C3 Re1 P1 85.26(9)
C4 Re1 P1 121.44(10)
C6 Re1 P1 94.40(9)
C5 Re1 P1 126.54(10)

loop_
_geom_bond_atom_site_label_1
_geom_bond_atom_site_label_2
_geom_bond_distance
C1 C2 1.433(5)
C1 Re1 2.210(3)
C1 H1A 0.9700
C1 H1B 0.9700
C2 Re1 2.214(3)
C2 H2A 0.9700
C2 H2B 0.9700
C3 C4 1.428(5)
C3 Re1 2.229(3)
C3 H3A 0.9700
C3 H3B 0.9700
C4 C5 1.404(6)
C4 Re1 2.233(3)
C4 H4 0.9300
C5 C6 1.444(6)
C5 Re1 2.263(4)
C5 H5 0.9300
C6 Re1 2.260(3)
C6 H6A 0.9700
C6 H6B 0.9700
C7 C12 1.388(4)
C7 C8 1.395(4)
C7 P1 1.828(3)
C8 C9 1.381(4)
C8 H8 0.9300
C9 C10 1.378(5)
C9 H9 0.9300
C10 C11 1.381(4)
C10 H10 0.9300
C11 C12 1.388(4)
C11 H11 0.9300
C12 H12 0.9300
C13 C14 1.386(4)
C13 C18 1.396(4)
C13 P1 1.830(3)
C14 C15 1.390(4)
C14 H14 0.9300
C15 C16 1.380(5)
C15 H15 0.9300
C16 C17 1.379(5)
C16 H16 0.9300
C17 C18 1.383(4)
C17 H17 0.9300
C18 H18 0.9300
C19 C24 1.391(4)
C19 C20 1.394(4)
C19 P1 1.823(3)
C20 C21 1.379(4)
C20 H20 0.9300
C21 C22 1.389(6)
C21 H21 0.9300
C22 C23 1.367(6)
C22 H22 0.9300
C23 C24 1.382(5)
C23 H23 0.9300
C24 H24 0.9300
N1 O1 1.200(3)
N1 Re1 1.773(2)
P1 Re1 2.4025(7)

loop_
_geom_hbond_atom_site_label_D
_geom_hbond_atom_site_label_H
_geom_hbond_atom_site_label_A
_geom_hbond_distance_DH
_geom_hbond_distance_HA
_geom_hbond_distance_DA
_geom_hbond_angle_DHA
_geom_hbond_site_symmetry_A
C4 H4 O1 0.93 2.56 3.345(4) 142.4 4_565
C17 H17 O1 0.93 2.58 3.489(4) 166.2 4_666
